data_7029298
loop_
_publ_author_name
'Harmgarth, Nicole'
'Gr\"asing, Daniel'
'Dr\"ose, Peter'
'Hrib, Cristian G.'
'Jones, Peter G.'
'Lorenz, Volker'
'Hilfert, Liane'
'Busse, Sabine'
'Edelmann, Frank T.'

_publ_section_title
;
 Novel inorganic heterocycles from dimetalated carboranylamidinates.
;
_journal_issue 13
_journal_name_full 'Dalton transactions (Cambridge, England : 2003)'
_journal_page_first 5001
_journal_page_last 5013
_journal_paper_doi 10.1039/c3dt52751d
_journal_volume 43
_journal_year 2014
_chemical_formula_sum 'C27 H42 B10 N2 Si'
_chemical_formula_weight 530.82
_chemical_name_systematic
; 
 ? 
;
_space_group_IT_number 9
_symmetry_cell_setting monoclinic
_symmetry_space_group_name_Hall 'C -2yc'
_symmetry_space_group_name_H-M 'C 1 c 1'
_atom_sites_solution_hydrogens geom
_atom_sites_solution_primary direct
_atom_sites_solution_secondary difmap
_audit_creation_method SHELXL-97
_cell_angle_alpha 90.00
_cell_angle_beta 123.079(17)
_cell_angle_gamma 90.00
_cell_formula_units_Z 4
_cell_length_a 11.8346(15)
_cell_length_b 32.995(5)
_cell_length_c 9.2931(11)
_cell_measurement_reflns_used 43025
_cell_measurement_temperature 100(2)
_cell_measurement_theta_max 75.7424
_cell_measurement_theta_min 4.6515
_cell_volume 3040.6(9)
_computing_cell_refinement
; 
CrysAlisPro, Oxford Diffraction Ltd., 
Version 1.171.35.21 (release 20-01-2012 CrysAlis171 .NET) 
(compiled Jan 23 2012,18:06:46) 
;
_computing_data_collection
; 
CrysAlisPro, Oxford Diffraction Ltd., 
Version 1.171.35.21 (release 20-01-2012 CrysAlis171 .NET) 
(compiled Jan 23 2012,18:06:46) 
;
_computing_data_reduction
; 
CrysAlisPro, Oxford Diffraction Ltd., 
Version 1.171.35.21 (release 20-01-2012 CrysAlis171 .NET) 
(compiled Jan 23 2012,18:06:46) 
;
_computing_molecular_graphics 'Bruker XP'
_computing_publication_material SHELXL-97
_computing_structure_refinement 'SHELXL-97 (Sheldrick, 1997)'
_computing_structure_solution 'SHELXS-97 (Sheldrick, 1990)'
_diffrn_ambient_temperature 100(2)
_diffrn_detector_area_resol_mean 10.3543
_diffrn_measured_fraction_theta_full 0.998
_diffrn_measured_fraction_theta_max 0.998
_diffrn_measurement_device_type 'Xcalibur, Atlas, Nova'
_diffrn_measurement_method '\w scans'
_diffrn_radiation_monochromator graphite
_diffrn_radiation_source 'fine-focus sealed tube'
_diffrn_radiation_type CuK\a
_diffrn_radiation_wavelength 1.54184
_diffrn_reflns_av_R_equivalents 0.0304
_diffrn_reflns_av_sigmaI/netI 0.0127
_diffrn_reflns_limit_h_max 14
_diffrn_reflns_limit_h_min -14
_diffrn_reflns_limit_k_max 41
_diffrn_reflns_limit_k_min -41
_diffrn_reflns_limit_l_max 11
_diffrn_reflns_limit_l_min -11
_diffrn_reflns_number 57605
_diffrn_reflns_theta_full 75.93
_diffrn_reflns_theta_max 75.93
_diffrn_reflns_theta_min 4.66
_exptl_absorpt_coefficient_mu 0.814
_exptl_absorpt_correction_T_max 0.9604
_exptl_absorpt_correction_T_min 0.9158
_exptl_absorpt_correction_type multi-scan
_exptl_absorpt_process_details
; 
CrysAlisPro, Oxford Diffraction Ltd., 
Version 1.171.35.21 (release 20-01-2012 CrysAlis171 .NET) 
(compiled Jan 23 2012,18:06:46) 
;
_exptl_crystal_density_diffrn 1.160
_exptl_crystal_density_method 'not measured'
_exptl_crystal_F_000 1128
_exptl_crystal_size_max 0.11
_exptl_crystal_size_mid 0.08
_exptl_crystal_size_min 0.05
_refine_diff_density_max 0.219
_refine_diff_density_min -0.241
_refine_diff_density_rms 0.032
_refine_ls_abs_structure_details 'Flack H D (1983), Acta Cryst. A39, 876-881'
_refine_ls_abs_structure_Flack -0.006(13)
_refine_ls_extinction_method none
_refine_ls_goodness_of_fit_ref 1.021
_refine_ls_hydrogen_treatment constr
_refine_ls_matrix_type full
_refine_ls_number_parameters 361
_refine_ls_number_reflns 6195
_refine_ls_number_restraints 2
_refine_ls_restrained_S_all 1.021
_refine_ls_R_factor_all 0.0276
_refine_ls_R_factor_gt 0.0275
_refine_ls_shift/su_max 0.003
_refine_ls_shift/su_mean 0.000
_refine_ls_structure_factor_coef Fsqd
_refine_ls_weighting_details 'calc w=1/[\s^2^(Fo^2^)+(0.0520P)^2^+1.0410P] where P=(Fo^2^+2Fc^2^)/3'
_refine_ls_weighting_scheme calc
_refine_ls_wR_factor_gt 0.0734
_refine_ls_wR_factor_ref 0.0735
_reflns_number_gt 6165
_reflns_number_total 6195
_reflns_threshold_expression >2sigma(I)
_cod_data_source_file c3dt52751d.txt
_cod_data_source_block magd57
_cod_original_cell_volume 3040.7(7)
_cod_database_code 7029298

loop_
_symmetry_equiv_pos_as_xyz
'x, y, z'
'x, -y, z+1/2'
'x+1/2, y+1/2, z'
'x+1/2, -y+1/2, z+1/2'

loop_
_atom_site_label
_atom_site_type_symbol
_atom_site_fract_x
_atom_site_fract_y
_atom_site_fract_z
_atom_site_U_iso_or_equiv
_atom_site_adp_type
_atom_site_occupancy
_atom_site_symmetry_multiplicity
_atom_site_calc_flag
_atom_site_refinement_flags
Si Si 0.98052(3) 0.876267(9) 0.96454(4) 0.01285(7) Uani 1 1 d .
C1 C 0.73072(11) 0.90656(3) 0.68981(15) 0.0145(2) Uani 1 1 d .
C2 C 0.88960(11) 0.90168(3) 0.74613(15) 0.0136(2) Uani 1 1 d .
C3 C 0.71086(12) 0.88552(4) 0.82158(15) 0.0151(2) Uani 1 1 d .
C4 C 0.81432(12) 0.83618(3) 1.05732(15) 0.0155(2) Uani 1 1 d .
H4A H 0.7388 0.8456 1.0678 0.019 Uiso 1 1 calc R
C5 C 0.94063(12) 0.83256(4) 1.23858(15) 0.0180(2) Uani 1 1 d .
H5A H 0.9611 0.8591 1.2973 0.022 Uiso 1 1 calc R
H5B H 1.0184 0.8246 1.2321 0.022 Uiso 1 1 calc R
C6 C 0.91871(13) 0.80076(4) 1.34143(16) 0.0202(2) Uani 1 1 d .
H6A H 1.0023 0.7979 1.4569 0.024 Uiso 1 1 calc R
H6B H 0.8460 0.8100 1.3562 0.024 Uiso 1 1 calc R
C7 C 0.88066(14) 0.75964(4) 1.25102(17) 0.0226(3) Uani 1 1 d .
H7A H 0.9564 0.7493 1.2447 0.027 Uiso 1 1 calc R
H7B H 0.8640 0.7400 1.3182 0.027 Uiso 1 1 calc R
C8 C 0.75450(15) 0.76317(4) 1.06992(18) 0.0259(3) Uani 1 1 d .
H8A H 0.6766 0.7708 1.0767 0.031 Uiso 1 1 calc R
H8B H 0.7347 0.7366 1.0115 0.031 Uiso 1 1 calc R
C9 C 0.77407(13) 0.79502(4) 0.96577(16) 0.0209(3) Uani 1 1 d .
H9A H 0.6892 0.7980 0.8517 0.025 Uiso 1 1 calc R
H9B H 0.8450 0.7858 0.9477 0.025 Uiso 1 1 calc R
C10 C 0.47594(12) 0.90240(4) 0.69818(17) 0.0195(2) Uani 1 1 d .
H10A H 0.4835 0.9170 0.6095 0.023 Uiso 1 1 calc R
C11 C 0.36567(13) 0.87001(4) 0.61155(17) 0.0229(3) Uani 1 1 d .
H11A H 0.2819 0.8826 0.5166 0.027 Uiso 1 1 calc R
H11B H 0.3939 0.8490 0.5613 0.027 Uiso 1 1 calc R
C12 C 0.33608(13) 0.84983(4) 0.73548(19) 0.0258(3) Uani 1 1 d .
H12A H 0.2596 0.8308 0.6713 0.031 Uiso 1 1 calc R
H12B H 0.4159 0.8341 0.8222 0.031 Uiso 1 1 calc R
C13 C 0.30168(15) 0.88128(4) 0.8255(2) 0.0278(3) Uani 1 1 d .
H13A H 0.2864 0.8676 0.9084 0.033 Uiso 1 1 calc R
H13B H 0.2175 0.8955 0.7398 0.033 Uiso 1 1 calc R
C14 C 0.41553(14) 0.91202(4) 0.92001(17) 0.0230(3) Uani 1 1 d .
H14A H 0.4981 0.8981 1.0114 0.028 Uiso 1 1 calc R
H14B H 0.3903 0.9326 0.9750 0.028 Uiso 1 1 calc R
C15 C 0.44409(12) 0.93276(4) 0.79629(17) 0.0212(3) Uani 1 1 d .
H15A H 0.5214 0.9515 0.8617 0.025 Uiso 1 1 calc R
H15B H 0.3646 0.9491 0.7129 0.025 Uiso 1 1 calc R
C16 C 1.08367(12) 0.83126(4) 0.98298(16) 0.0161(2) Uani 1 1 d .
C17 C 1.20494(13) 0.82370(4) 1.13954(17) 0.0219(3) Uani 1 1 d .
H17 H 1.2341 0.8419 1.2327 0.026 Uiso 1 1 calc R
C18 C 1.28367(15) 0.78995(5) 1.16116(19) 0.0291(3) Uani 1 1 d .
H18 H 1.3652 0.7851 1.2687 0.035 Uiso 1 1 calc R
C19 C 1.24272(16) 0.76347(4) 1.0256(2) 0.0293(3) Uani 1 1 d .
H19 H 1.2961 0.7404 1.0401 0.035 Uiso 1 1 calc R
C20 C 1.12372(14) 0.77062(4) 0.86851(19) 0.0262(3) Uani 1 1 d .
H20 H 1.0959 0.7526 0.7752 0.031 Uiso 1 1 calc R
C21 C 1.04526(13) 0.80423(4) 0.84782(17) 0.0209(2) Uani 1 1 d .
H21 H 0.9640 0.8089 0.7398 0.025 Uiso 1 1 calc R
C22 C 1.09004(11) 0.91435(4) 1.13121(15) 0.0157(2) Uani 1 1 d .
C23 C 1.20995(12) 0.92705(4) 1.14838(16) 0.0184(2) Uani 1 1 d .
H23 H 1.2389 0.9143 1.0823 0.022 Uiso 1 1 calc R
C24 C 1.28693(13) 0.95812(4) 1.26072(18) 0.0215(3) Uani 1 1 d .
H24 H 1.3669 0.9668 1.2693 0.026 Uiso 1 1 calc R
C25 C 1.24679(13) 0.97647(4) 1.36062(17) 0.0224(3) Uani 1 1 d .
H25 H 1.2998 0.9976 1.4380 0.027 Uiso 1 1 calc R
C26 C 1.12948(13) 0.96400(4) 1.34731(16) 0.0200(2) Uani 1 1 d .
H26 H 1.1030 0.9762 1.4170 0.024 Uiso 1 1 calc R
C27 C 1.05075(12) 0.93360(4) 1.23177(15) 0.0164(2) Uani 1 1 d .
H27 H 0.9691 0.9258 1.2208 0.020 Uiso 1 1 calc R
N1 N 0.83046(10) 0.86615(3) 0.95046(13) 0.01510(19) Uani 1 1 d .
N2 N 0.60449(11) 0.88271(3) 0.82150(14) 0.0186(2) Uani 1 1 d .
B3 B 0.83385(13) 0.94916(4) 0.75980(17) 0.0152(2) Uani 1 1 d .
H3 H 0.8688 0.9657 0.8825 0.018 Uiso 1 1 calc R
B4 B 0.66362(13) 0.95140(4) 0.58228(17) 0.0161(3) Uani 1 1 d .
H4 H 0.5862 0.9696 0.5878 0.019 Uiso 1 1 calc R
B5 B 0.62163(13) 0.90398(4) 0.47055(18) 0.0175(3) Uani 1 1 d .
H5 H 0.5169 0.8913 0.4028 0.021 Uiso 1 1 calc R
B6 B 0.76643(14) 0.87223(4) 0.58026(18) 0.0159(3) Uani 1 1 d .
H6 H 0.7576 0.8386 0.5864 0.019 Uiso 1 1 calc R
B7 B 0.89826(14) 0.89502(4) 0.57035(18) 0.0169(3) Uani 1 1 d .
H7 H 0.9765 0.8763 0.5686 0.020 Uiso 1 1 calc R
B8 B 0.93978(14) 0.94209(4) 0.68103(18) 0.0167(2) Uani 1 1 d .
H8 H 1.0453 0.9542 0.7519 0.020 Uiso 1 1 calc R
B9 B 0.79511(14) 0.97432(4) 0.57115(18) 0.0169(3) Uani 1 1 d .
H9 H 0.8044 1.0080 0.5676 0.020 Uiso 1 1 calc R
B10 B 0.66402(14) 0.94662(4) 0.39129(17) 0.0175(3) Uani 1 1 d .
H10 H 0.5869 0.9622 0.2690 0.021 Uiso 1 1 calc R
B11 B 0.72799(14) 0.89742(4) 0.39124(18) 0.0181(3) Uani 1 1 d .
H11 H 0.6933 0.8805 0.2695 0.022 Uiso 1 1 calc R
B12 B 0.83474(14) 0.94100(4) 0.45256(18) 0.0182(3) Uani 1 1 d .
H12 H 0.8700 0.9529 0.3706 0.022 Uiso 1 1 calc R

loop_
_atom_site_aniso_label
_atom_site_aniso_U_11
_atom_site_aniso_U_22
_atom_site_aniso_U_33
_atom_site_aniso_U_23
_atom_site_aniso_U_13
_atom_site_aniso_U_12
Si 0.01235(13) 0.01373(14) 0.01300(14) -0.00037(11) 0.00726(11) 0.00078(11)
C1 0.0128(5) 0.0155(5) 0.0150(6) 0.0006(4) 0.0074(4) 0.0012(4)
C2 0.0137(5) 0.0141(5) 0.0139(5) -0.0017(4) 0.0080(4) -0.0006(4)
C3 0.0159(5) 0.0149(5) 0.0145(6) 0.0015(4) 0.0083(5) 0.0007(4)
C4 0.0154(5) 0.0161(6) 0.0165(6) 0.0026(4) 0.0096(5) 0.0010(4)
C5 0.0209(6) 0.0171(5) 0.0155(6) 0.0007(4) 0.0095(5) -0.0005(4)
C6 0.0238(6) 0.0196(6) 0.0178(6) 0.0038(5) 0.0116(5) 0.0024(5)
C7 0.0291(6) 0.0172(6) 0.0218(6) 0.0050(5) 0.0139(5) 0.0023(5)
C8 0.0295(6) 0.0202(6) 0.0245(7) 0.0020(5) 0.0124(6) -0.0065(5)
C9 0.0224(6) 0.0194(6) 0.0176(6) 0.0010(5) 0.0088(5) -0.0040(5)
C10 0.0155(5) 0.0237(6) 0.0204(6) 0.0076(5) 0.0105(5) 0.0045(5)
C11 0.0182(6) 0.0268(6) 0.0195(6) -0.0044(5) 0.0076(5) 0.0033(5)
C12 0.0207(6) 0.0204(6) 0.0352(8) -0.0021(5) 0.0146(6) -0.0050(5)
C13 0.0249(7) 0.0310(7) 0.0374(8) 0.0018(6) 0.0232(6) -0.0011(6)
C14 0.0223(6) 0.0274(6) 0.0203(6) -0.0026(5) 0.0123(5) 0.0038(5)
C15 0.0163(5) 0.0170(6) 0.0260(7) 0.0023(5) 0.0088(5) 0.0009(4)
C16 0.0157(5) 0.0163(5) 0.0192(6) 0.0034(4) 0.0113(5) 0.0016(4)
C17 0.0217(6) 0.0247(6) 0.0186(6) 0.0017(5) 0.0107(5) 0.0059(5)
C18 0.0274(7) 0.0326(7) 0.0239(7) 0.0077(6) 0.0119(6) 0.0144(6)
C19 0.0346(7) 0.0245(7) 0.0338(8) 0.0070(6) 0.0219(6) 0.0149(6)
C20 0.0312(7) 0.0208(6) 0.0300(7) -0.0035(5) 0.0188(6) 0.0052(5)
C21 0.0189(6) 0.0205(6) 0.0215(6) -0.0013(5) 0.0099(5) 0.0019(5)
C22 0.0138(5) 0.0162(5) 0.0144(5) 0.0019(4) 0.0059(4) 0.0018(4)
C23 0.0154(5) 0.0216(6) 0.0188(6) 0.0010(5) 0.0097(5) 0.0007(4)
C24 0.0155(5) 0.0202(6) 0.0233(6) 0.0031(5) 0.0070(5) -0.0012(4)
C25 0.0220(6) 0.0163(6) 0.0200(6) -0.0010(5) 0.0056(5) -0.0021(5)
C26 0.0239(6) 0.0161(5) 0.0171(6) -0.0011(4) 0.0093(5) 0.0030(5)
C27 0.0168(5) 0.0154(5) 0.0160(6) 0.0012(4) 0.0083(5) 0.0017(4)
N1 0.0138(4) 0.0165(4) 0.0153(5) 0.0022(4) 0.0081(4) 0.0022(4)
N2 0.0153(5) 0.0218(5) 0.0201(5) 0.0055(4) 0.0105(4) 0.0029(4)
B3 0.0170(6) 0.0134(6) 0.0158(6) 0.0005(5) 0.0094(5) 0.0017(5)
B4 0.0181(6) 0.0158(6) 0.0153(6) 0.0023(5) 0.0097(5) 0.0028(5)
B5 0.0161(6) 0.0189(6) 0.0150(6) 0.0009(5) 0.0069(5) 0.0018(5)
B6 0.0152(6) 0.0165(6) 0.0147(6) -0.0014(5) 0.0073(5) 0.0003(5)
B7 0.0183(6) 0.0188(6) 0.0154(6) -0.0004(5) 0.0104(5) 0.0006(5)
B8 0.0185(6) 0.0164(6) 0.0180(6) 0.0003(5) 0.0118(5) -0.0006(5)
B9 0.0199(6) 0.0153(6) 0.0177(6) 0.0013(5) 0.0115(5) 0.0003(5)
B10 0.0200(6) 0.0183(6) 0.0153(6) 0.0019(5) 0.0105(5) 0.0018(5)
B11 0.0198(6) 0.0191(6) 0.0143(6) -0.0005(5) 0.0086(5) 0.0020(5)
B12 0.0210(6) 0.0201(6) 0.0163(6) 0.0020(5) 0.0118(5) 0.0014(5)

loop_
_atom_type_symbol
_atom_type_description
_atom_type_scat_dispersion_real
_atom_type_scat_dispersion_imag
_atom_type_scat_source
C C 0.0181 0.0091 'International Tables Vol C Tables 4.2.6.8 and 6.1.1.4'
H H 0.0000 0.0000 'International Tables Vol C Tables 4.2.6.8 and 6.1.1.4'
N N 0.0311 0.0180 'International Tables Vol C Tables 4.2.6.8 and 6.1.1.4'
Si Si 0.2541 0.3302 'International Tables Vol C Tables 4.2.6.8 and 6.1.1.4'
B B 0.0090 0.0039 'International Tables Vol C Tables 4.2.6.8 and 6.1.1.4'

loop_
_geom_angle_atom_site_label_1
_geom_angle_atom_site_label_2
_geom_angle_atom_site_label_3
_geom_angle
N1 Si C22 114.23(5)
N1 Si C16 116.29(5)
C22 Si C16 109.66(6)
N1 Si C2 92.56(5)
C22 Si C2 108.83(5)
C16 Si C2 114.20(5)
C3 C1 C2 110.18(9)
C3 C1 B4 129.10(10)
C2 C1 B4 110.55(9)
C3 C1 B5 125.52(10)
C2 C1 B5 110.93(9)
B4 C1 B5 62.84(8)
C3 C1 B6 111.61(9)
C2 C1 B6 61.45(7)
B4 C1 B6 114.03(9)
B5 C1 B6 62.27(8)
C3 C1 B3 116.72(10)
C2 C1 B3 61.17(7)
B4 C1 B3 61.87(8)
B5 C1 B3 113.79(9)
B6 C1 B3 113.84(9)
C1 C2 B8 111.53(9)
C1 C2 B7 111.09(9)
B8 C2 B7 62.93(8)
C1 C2 B6 61.02(7)
B8 C2 B6 114.31(10)
B7 C2 B6 62.36(8)
C1 C2 B3 61.60(7)
B8 C2 B3 62.45(8)
B7 C2 B3 114.29(9)
B6 C2 B3 113.84(9)
C1 C2 Si 105.28(7)
B8 C2 Si 128.57(8)
B7 C2 Si 132.25(8)
B6 C2 Si 114.54(8)
B3 C2 Si 109.75(8)
N2 C3 N1 120.32(11)
N2 C3 C1 128.36(11)
N1 C3 C1 111.25(10)
N1 C4 C5 112.54(10)
N1 C4 C9 109.44(10)
C5 C4 C9 111.27(10)
N1 C4 H4A 107.8
C5 C4 H4A 107.8
C9 C4 H4A 107.8
C4 C5 C6 110.12(10)
C4 C5 H5A 109.6
C6 C5 H5A 109.6
C4 C5 H5B 109.6
C6 C5 H5B 109.6
H5A C5 H5B 108.2
C7 C6 C5 111.34(10)
C7 C6 H6A 109.4
C5 C6 H6A 109.4
C7 C6 H6B 109.4
C5 C6 H6B 109.4
H6A C6 H6B 108.0
C8 C7 C6 110.83(10)
C8 C7 H7A 109.5
C6 C7 H7A 109.5
C8 C7 H7B 109.5
C6 C7 H7B 109.5
H7A C7 H7B 108.1
C7 C8 C9 110.80(11)
C7 C8 H8A 109.5
C9 C8 H8A 109.5
C7 C8 H8B 109.5
C9 C8 H8B 109.5
H8A C8 H8B 108.1
C8 C9 C4 111.45(11)
C8 C9 H9A 109.3
C4 C9 H9A 109.3
C8 C9 H9B 109.3
C4 C9 H9B 109.3
H9A C9 H9B 108.0
N2 C10 C11 108.94(10)
N2 C10 C15 108.16(10)
C11 C10 C15 110.66(10)
N2 C10 H10A 109.7
C11 C10 H10A 109.7
C15 C10 H10A 109.7
C12 C11 C10 112.83(11)
C12 C11 H11A 109.0
C10 C11 H11A 109.0
C12 C11 H11B 109.0
C10 C11 H11B 109.0
H11A C11 H11B 107.8
C13 C12 C11 110.96(11)
C13 C12 H12A 109.4
C11 C12 H12A 109.4
C13 C12 H12B 109.4
C11 C12 H12B 109.4
H12A C12 H12B 108.0
C12 C13 C14 110.67(11)
C12 C13 H13A 109.5
C14 C13 H13A 109.5
C12 C13 H13B 109.5
C14 C13 H13B 109.5
H13A C13 H13B 108.1
C13 C14 C15 110.73(11)
C13 C14 H14A 109.5
C15 C14 H14A 109.5
C13 C14 H14B 109.5
C15 C14 H14B 109.5
H14A C14 H14B 108.1
C14 C15 C10 112.48(10)
C14 C15 H15A 109.1
C10 C15 H15A 109.1
C14 C15 H15B 109.1
C10 C15 H15B 109.1
H15A C15 H15B 107.8
C21 C16 C17 117.78(11)
C21 C16 Si 123.24(9)
C17 C16 Si 118.98(10)
C18 C17 C16 121.16(13)
C18 C17 H17 119.4
C16 C17 H17 119.4
C19 C18 C17 119.88(13)
C19 C18 H18 120.1
C17 C18 H18 120.1
C18 C19 C20 119.99(12)
C18 C19 H19 120.0
C20 C19 H19 120.0
C19 C20 C21 119.91(13)
C19 C20 H20 120.0
C21 C20 H20 120.0
C20 C21 C16 121.27(12)
C20 C21 H21 119.4
C16 C21 H21 119.4
C27 C22 C23 118.13(11)
C27 C22 Si 121.77(9)
C23 C22 Si 119.86(10)
C24 C23 C22 120.89(12)
C24 C23 H23 119.6
C22 C23 H23 119.6
C23 C24 C25 119.97(12)
C23 C24 H24 120.0
C25 C24 H24 120.0
C26 C25 C24 120.07(12)
C26 C25 H25 120.0
C24 C25 H25 120.0
C25 C26 C27 119.92(12)
C25 C26 H26 120.0
C27 C26 H26 120.0
C26 C27 C22 120.99(11)
C26 C27 H27 119.5
C22 C27 H27 119.5
C3 N1 C4 115.66(9)
C3 N1 Si 119.08(8)
C4 N1 Si 125.14(8)
C3 N2 C10 125.27(11)
C2 B3 C1 57.23(7)
C2 B3 B9 104.85(9)
C1 B3 B9 105.12(9)
C2 B3 B4 104.71(9)
C1 B3 B4 58.51(7)
B9 B3 B4 60.56(8)
C2 B3 B8 57.91(7)
C1 B3 B8 104.40(9)
B9 B3 B8 60.70(8)
B4 B3 B8 108.66(10)
C2 B3 H3 124.9
C1 B3 H3 124.6
B9 B3 H3 122.4
B4 B3 H3 121.8
B8 B3 H3 122.1
C1 B4 B3 59.62(7)
C1 B4 B9 104.95(9)
B3 B4 B9 59.23(8)
C1 B4 B10 104.53(9)
B3 B4 B10 107.61(10)
B9 B4 B10 60.24(8)
C1 B4 B5 58.59(7)
B3 B4 B5 108.47(9)
B9 B4 B5 108.15(9)
B10 B4 B5 59.79(8)
C1 B4 H4 124.5
B3 B4 H4 121.4
B9 B4 H4 122.4
B10 B4 H4 122.6
B5 B4 H4 121.4
C1 B5 B6 58.97(7)
C1 B5 B10 104.60(9)
B6 B5 B10 107.53(9)
C1 B5 B11 104.64(9)
B6 B5 B11 59.32(8)
B10 B5 B11 60.28(8)
C1 B5 B4 58.56(7)
B6 B5 B4 107.84(9)
B10 B5 B4 59.90(8)
B11 B5 B4 108.06(10)
C1 B5 H5 124.7
B6 B5 H5 121.8
B10 B5 H5 122.4
B11 B5 H5 122.4
B4 B5 H5 121.5
C1 B6 C2 57.54(7)
C1 B6 B11 105.40(9)
C2 B6 B11 104.87(9)
C1 B6 B7 104.93(9)
C2 B6 B7 58.16(7)
B11 B6 B7 60.40(8)
C1 B6 B5 58.76(7)
C2 B6 B5 105.04(9)
B11 B6 B5 60.51(8)
B7 B6 B5 108.60(10)
C1 B6 H6 124.2
C2 B6 H6 124.6
B11 B6 H6 122.5
B7 B6 H6 122.0
B5 B6 H6 121.7
C2 B7 B8 58.37(7)
C2 B7 B6 59.48(7)
B8 B7 B6 108.22(9)
C2 B7 B12 104.67(9)
B8 B7 B12 60.10(8)
B6 B7 B12 107.71(9)
C2 B7 B11 105.10(9)
B8 B7 B11 108.43(9)
B6 B7 B11 59.38(8)
B12 B7 B11 60.32(8)
C2 B7 H7 124.5
B8 B7 H7 121.4
B6 B7 H7 121.5
B12 B7 H7 122.4
B11 B7 H7 122.2
C2 B8 B7 58.70(7)
C2 B8 B3 59.64(7)
B7 B8 B3 108.56(9)
C2 B8 B12 104.85(10)
B7 B8 B12 60.00(8)
B3 B8 B12 107.64(10)
C2 B8 B9 104.96(9)
B7 B8 B9 108.24(10)
B3 B8 B9 59.12(7)
B12 B8 B9 60.23(8)
C2 B8 H8 124.3
B7 B8 H8 121.2
B3 B8 H8 121.5
B12 B8 H8 122.5
B9 B8 H8 122.5
B3 B9 B4 60.21(8)
B3 B9 B8 60.18(8)
B4 B9 B8 107.99(9)
B3 B9 B10 108.13(10)
B4 B9 B10 59.92(8)
B8 B9 B10 107.54(10)
B3 B9 B12 108.07(9)
B4 B9 B12 107.78(9)
B8 B9 B12 59.71(8)
B10 B9 B12 59.78(8)
B3 B9 H9 121.4
B4 B9 H9 121.7
B8 B9 H9 121.9
B10 B9 H9 121.9
B12 B9 H9 121.9
B5 B10 B4 60.31(8)
B5 B10 B12 108.13(9)
B4 B10 B12 108.00(10)
B5 B10 B9 108.24(9)
B4 B10 B9 59.84(8)
B12 B10 B9 60.13(8)
B5 B10 B11 59.94(8)
B4 B10 B11 108.12(9)
B12 B10 B11 60.06(8)
B9 B10 B11 108.17(9)
B5 B10 H10 121.5
B4 B10 H10 121.7
B12 B10 H10 121.7
B9 B10 H10 121.6
B11 B10 H10 121.7
B6 B11 B7 60.22(8)
B6 B11 B5 60.18(8)
B7 B11 B5 108.20(10)
B6 B11 B12 107.94(10)
B7 B11 B12 59.77(8)
B5 B11 B12 107.78(10)
B6 B11 B10 107.83(10)
B7 B11 B10 107.62(10)
B5 B11 B10 59.79(8)
B12 B11 B10 59.78(8)
B6 B11 H11 121.6
B7 B11 H11 121.7
B5 B11 H11 121.7
B12 B11 H11 121.9
B10 B11 H11 122.0
B7 B12 B8 59.90(8)
B7 B12 B10 108.02(9)
B8 B12 B10 108.07(10)
B7 B12 B11 59.91(8)
B8 B12 B11 107.94(9)
B10 B12 B11 60.16(8)
B7 B12 B9 108.02(9)
B8 B12 B9 60.06(8)
B10 B12 B9 60.10(8)
B11 B12 B9 108.23(9)
B7 B12 H12 121.8
B8 B12 H12 121.8
B10 B12 H12 121.6
B11 B12 H12 121.7
B9 B12 H12 121.6

loop_
_geom_bond_atom_site_label_1
_geom_bond_atom_site_label_2
_geom_bond_distance
Si N1 1.7404(10)
Si C22 1.8618(13)
Si C16 1.8698(12)
Si C2 1.8964(13)
C1 C3 1.5332(16)
C1 C2 1.6616(15)
C1 B4 1.7183(17)
C1 B5 1.7188(18)
C1 B6 1.7227(18)
C1 B3 1.7383(17)
C2 B8 1.6998(17)
C2 B7 1.7059(18)
C2 B6 1.7299(18)
C2 B3 1.7311(17)
C3 N2 1.2619(16)
C3 N1 1.4128(15)
C4 N1 1.4858(15)
C4 C5 1.5289(17)
C4 C9 1.5339(17)
C4 H4A 1.0000
C5 C6 1.5336(16)
C5 H5A 0.9900
C5 H5B 0.9900
C6 C7 1.5285(18)
C6 H6A 0.9900
C6 H6B 0.9900
C7 C8 1.5272(19)
C7 H7A 0.9900
C7 H7B 0.9900
C8 C9 1.5294(17)
C8 H8A 0.9900
C8 H8B 0.9900
C9 H9A 0.9900
C9 H9B 0.9900
C10 N2 1.4652(16)
C10 C11 1.5320(19)
C10 C15 1.5337(18)
C10 H10A 1.0000
C11 C12 1.527(2)
C11 H11A 0.9900
C11 H11B 0.9900
C12 C13 1.5214(19)
C12 H12A 0.9900
C12 H12B 0.9900
C13 C14 1.524(2)
C13 H13A 0.9900
C13 H13B 0.9900
C14 C15 1.5260(19)
C14 H14A 0.9900
C14 H14B 0.9900
C15 H15A 0.9900
C15 H15B 0.9900
C16 C21 1.3988(18)
C16 C17 1.3998(18)
C17 C18 1.3944(19)
C17 H17 0.9500
C18 C19 1.385(2)
C18 H18 0.9500
C19 C20 1.388(2)
C19 H19 0.9500
C20 C21 1.3908(18)
C20 H20 0.9500
C21 H21 0.9500
C22 C27 1.4027(17)
C22 C23 1.4029(17)
C23 C24 1.3902(18)
C23 H23 0.9500
C24 C25 1.391(2)
C24 H24 0.9500
C25 C26 1.387(2)
C25 H25 0.9500
C26 C27 1.3909(18)
C26 H26 0.9500
C27 H27 0.9500
B3 B9 1.7594(19)
B3 B4 1.777(2)
B3 B8 1.7787(19)
B3 H3 1.1200
B4 B9 1.7831(19)
B4 B10 1.7845(19)
B4 B5 1.7918(19)
B4 H4 1.1200
B5 B6 1.7794(19)
B5 B10 1.782(2)
B5 B11 1.785(2)
B5 H5 1.1200
B6 B11 1.764(2)
B6 B7 1.7790(19)
B6 H6 1.1200
B7 B8 1.7777(19)
B7 B12 1.780(2)
B7 B11 1.782(2)
B7 H7 1.1200
B8 B12 1.781(2)
B8 B9 1.7878(19)
B8 H8 1.1200
B9 B10 1.790(2)
B9 B12 1.791(2)
B9 H9 1.1200
B10 B12 1.785(2)
B10 B11 1.791(2)
B10 H10 1.1200
B11 B12 1.790(2)
B11 H11 1.1200
B12 H12 1.1200

loop_
_geom_torsion_atom_site_label_1
_geom_torsion_atom_site_label_2
_geom_torsion_atom_site_label_3
_geom_torsion_atom_site_label_4
_geom_torsion
C3 C1 C2 B8 -149.01(10)
B4 C1 C2 B8 -0.22(13)
B5 C1 C2 B8 67.54(12)
B6 C1 C2 B8 106.70(10)
B3 C1 C2 B8 -38.86(9)
C3 C1 C2 B7 142.84(10)
B4 C1 C2 B7 -68.37(11)
B5 C1 C2 B7 -0.62(12)
B6 C1 C2 B7 38.55(9)
B3 C1 C2 B7 -107.02(10)
C3 C1 C2 B6 104.29(10)
B4 C1 C2 B6 -106.92(10)
B5 C1 C2 B6 -39.16(9)
B3 C1 C2 B6 -145.57(9)
C3 C1 C2 B3 -110.15(10)
B4 C1 C2 B3 38.65(9)
B5 C1 C2 B3 106.40(10)
B6 C1 C2 B3 145.57(9)
C3 C1 C2 Si -5.64(10)
B4 C1 C2 Si 143.15(8)
B5 C1 C2 Si -149.09(8)
B6 C1 C2 Si -109.93(8)
B3 C1 C2 Si 104.51(8)
N1 Si C2 C1 9.77(7)
C22 Si C2 C1 -106.93(7)
C16 Si C2 C1 130.18(7)
N1 Si C2 B8 144.55(10)
C22 Si C2 B8 27.85(11)
C16 Si C2 B8 -95.04(10)
N1 Si C2 B7 -129.01(11)
C22 Si C2 B7 114.29(11)
C16 Si C2 B7 -8.59(12)
N1 Si C2 B6 -54.92(9)
C22 Si C2 B6 -171.62(8)
C16 Si C2 B6 65.49(9)
N1 Si C2 B3 74.57(8)
C22 Si C2 B3 -42.13(9)
C16 Si C2 B3 -165.02(7)
C2 C1 C3 N2 -179.67(12)
B4 C1 C3 N2 39.0(2)
B5 C1 C3 N2 -42.78(19)
B6 C1 C3 N2 -113.38(14)
B3 C1 C3 N2 113.30(14)
C2 C1 C3 N1 -2.70(13)
B4 C1 C3 N1 -144.01(11)
B5 C1 C3 N1 134.19(11)
B6 C1 C3 N1 63.59(12)
B3 C1 C3 N1 -69.73(12)
N1 C4 C5 C6 -179.07(9)
C9 C4 C5 C6 -55.81(13)
C4 C5 C6 C7 56.80(14)
C5 C6 C7 C8 -57.16(14)
C6 C7 C8 C9 55.96(15)
C7 C8 C9 C4 -55.37(15)
N1 C4 C9 C8 -179.30(10)
C5 C4 C9 C8 55.68(14)
N2 C10 C11 C12 66.93(14)
C15 C10 C11 C12 -51.87(14)
C10 C11 C12 C13 54.73(14)
C11 C12 C13 C14 -56.97(15)
C12 C13 C14 C15 57.59(15)
C13 C14 C15 C10 -55.81(14)
N2 C10 C15 C14 -66.86(13)
C11 C10 C15 C14 52.41(14)
N1 Si C16 C21 70.46(12)
C22 Si C16 C21 -158.04(10)
C2 Si C16 C21 -35.61(12)
N1 Si C16 C17 -108.94(10)
C22 Si C16 C17 22.57(11)
C2 Si C16 C17 145.00(10)
C21 C16 C17 C18 -1.15(19)
Si C16 C17 C18 178.28(11)
C16 C17 C18 C19 0.7(2)
C17 C18 C19 C20 0.2(2)
C18 C19 C20 C21 -0.4(2)
C19 C20 C21 C16 -0.1(2)
C17 C16 C21 C20 0.87(19)
Si C16 C21 C20 -178.53(11)
N1 Si C22 C27 -1.68(12)
C16 Si C22 C27 -134.26(10)
C2 Si C22 C27 100.17(10)
N1 Si C22 C23 -176.06(9)
C16 Si C22 C23 51.36(11)
C2 Si C22 C23 -74.21(11)
C27 C22 C23 C24 -0.60(18)
Si C22 C23 C24 173.98(10)
C22 C23 C24 C25 1.35(19)
C23 C24 C25 C26 -0.48(19)
C24 C25 C26 C27 -1.13(19)
C25 C26 C27 C22 1.89(18)
C23 C22 C27 C26 -1.01(17)
Si C22 C27 C26 -175.49(9)
N2 C3 N1 C4 12.67(16)
C1 C3 N1 C4 -164.57(10)
N2 C3 N1 Si -171.20(10)
C1 C3 N1 Si 11.56(13)
C5 C4 N1 C3 -150.99(10)
C9 C4 N1 C3 84.74(12)
C5 C4 N1 Si 33.14(14)
C9 C4 N1 Si -91.13(12)
C22 Si N1 C3 98.73(10)
C16 Si N1 C3 -131.93(9)
C2 Si N1 C3 -13.26(9)
C22 Si N1 C4 -85.54(10)
C16 Si N1 C4 43.80(11)
C2 Si N1 C4 162.48(10)
N1 C3 N2 C10 178.02(11)
C1 C3 N2 C10 -5.3(2)
C11 C10 N2 C3 123.61(13)
C15 C10 N2 C3 -116.04(14)
B8 C2 B3 C1 138.83(10)
B7 C2 B3 C1 101.82(10)
B6 C2 B3 C1 32.74(9)
Si C2 B3 C1 -97.13(8)
C1 C2 B3 B9 -98.63(10)
B8 C2 B3 B9 40.19(9)
B7 C2 B3 B9 3.19(12)
B6 C2 B3 B9 -65.90(12)
Si C2 B3 B9 164.23(7)
C1 C2 B3 B4 -35.77(8)
B8 C2 B3 B4 103.05(10)
B7 C2 B3 B4 66.05(11)
B6 C2 B3 B4 -3.04(12)
Si C2 B3 B4 -132.91(8)
C1 C2 B3 B8 -138.83(10)
B7 C2 B3 B8 -37.00(9)
B6 C2 B3 B8 -106.09(11)
Si C2 B3 B8 124.04(9)
C3 C1 B3 C2 99.43(11)
B4 C1 B3 C2 -138.46(9)
B5 C1 B3 C2 -101.72(10)
B6 C1 B3 C2 -32.89(9)
C3 C1 B3 B9 -162.42(9)
C2 C1 B3 B9 98.16(10)
B4 C1 B3 B9 -40.31(9)
B5 C1 B3 B9 -3.56(12)
B6 C1 B3 B9 65.27(11)
C3 C1 B3 B4 -122.11(11)
C2 C1 B3 B4 138.46(9)
B5 C1 B3 B4 36.75(9)
B6 C1 B3 B4 105.58(10)
C3 C1 B3 B8 134.59(10)
C2 C1 B3 B8 35.16(8)
B4 C1 B3 B8 -103.30(10)
B5 C1 B3 B8 -66.55(11)
B6 C1 B3 B8 2.27(12)
C3 C1 B4 B3 102.85(13)
C2 C1 B4 B3 -38.34(9)
B5 C1 B4 B3 -142.02(10)
B6 C1 B4 B3 -105.28(10)
C3 C1 B4 B9 142.48(11)
C2 C1 B4 B9 1.28(12)
B5 C1 B4 B9 -102.40(10)
B6 C1 B4 B9 -65.65(12)
B3 C1 B4 B9 39.63(9)
C3 C1 B4 B10 -155.01(11)
C2 C1 B4 B10 63.80(11)
B5 C1 B4 B10 -39.88(9)
B6 C1 B4 B10 -3.14(12)
B3 C1 B4 B10 102.14(10)
C3 C1 B4 B5 -115.12(13)
C2 C1 B4 B5 103.68(10)
B6 C1 B4 B5 36.75(9)
B3 C1 B4 B5 142.02(10)
C2 B3 B4 C1 35.20(8)
B9 B3 B4 C1 134.18(10)
B8 B3 B4 C1 95.79(10)
C2 B3 B4 B9 -98.98(10)
C1 B3 B4 B9 -134.18(10)
B8 B3 B4 B9 -38.39(9)
C2 B3 B4 B10 -61.64(11)
C1 B3 B4 B10 -96.84(10)
B9 B3 B4 B10 37.34(9)
B8 B3 B4 B10 -1.05(12)
C2 B3 B4 B5 1.58(12)
C1 B3 B4 B5 -33.62(8)
B9 B3 B4 B5 100.56(10)
B8 B3 B4 B5 62.17(11)
C3 C1 B5 B6 -97.81(12)
C2 C1 B5 B6 38.81(9)
B4 C1 B5 B6 141.88(10)
B3 C1 B5 B6 105.50(10)
C3 C1 B5 B10 160.26(10)
C2 C1 B5 B10 -63.11(11)
B4 C1 B5 B10 39.95(9)
B6 C1 B5 B10 -101.92(10)
B3 C1 B5 B10 3.58(12)
C3 C1 B5 B11 -137.22(11)
C2 C1 B5 B11 -0.60(12)
B4 C1 B5 B11 102.47(10)
B6 C1 B5 B11 -39.41(9)
B3 C1 B5 B11 66.10(12)
C3 C1 B5 B4 120.31(12)
C2 C1 B5 B4 -103.07(10)
B6 C1 B5 B4 -141.88(10)
B3 C1 B5 B4 -36.37(9)
B3 B4 B5 C1 34.03(8)
B9 B4 B5 C1 96.77(10)
B10 B4 B5 C1 134.09(9)
C1 B4 B5 B6 -33.76(9)
B3 B4 B5 B6 0.27(12)
B9 B4 B5 B6 63.01(12)
B10 B4 B5 B6 100.33(10)
C1 B4 B5 B10 -134.09(9)
B3 B4 B5 B10 -100.06(10)
B9 B4 B5 B10 -37.32(9)
C1 B4 B5 B11 -96.45(10)
B3 B4 B5 B11 -62.42(11)
B9 B4 B5 B11 0.32(12)
B10 B4 B5 B11 37.64(9)
C3 C1 B6 C2 -101.94(10)
B4 C1 B6 C2 101.24(10)
B5 C1 B6 C2 138.21(9)
B3 C1 B6 C2 32.79(9)
C3 C1 B6 B11 160.00(10)
C2 C1 B6 B11 -98.06(10)
B4 C1 B6 B11 3.18(12)
B5 C1 B6 B11 40.15(9)
B3 C1 B6 B11 -65.27(11)
C3 C1 B6 B7 -137.18(10)
C2 C1 B6 B7 -35.24(8)
B4 C1 B6 B7 66.00(12)
B5 C1 B6 B7 102.97(10)
B3 C1 B6 B7 -2.45(12)
C3 C1 B6 B5 119.85(11)
C2 C1 B6 B5 -138.21(9)
B4 C1 B6 B5 -36.97(9)
B3 C1 B6 B5 -105.42(10)
B8 C2 B6 C1 -102.13(10)
B7 C2 B6 C1 -138.98(10)
B3 C2 B6 C1 -32.94(9)
Si C2 B6 C1 94.49(8)
C1 C2 B6 B11 99.02(10)
B8 C2 B6 B11 -3.11(13)
B7 C2 B6 B11 -39.96(9)
B3 C2 B6 B11 66.08(12)
Si C2 B6 B11 -166.49(7)
C1 C2 B6 B7 138.98(10)
B8 C2 B6 B7 36.85(9)
B3 C2 B6 B7 106.04(11)
Si C2 B6 B7 -126.53(9)
C1 C2 B6 B5 36.16(8)
B8 C2 B6 B5 -65.97(12)
B7 C2 B6 B5 -102.82(10)
B3 C2 B6 B5 3.21(13)
Si C2 B6 B5 130.64(8)
B10 B5 B6 C1 96.80(10)
B11 B5 B6 C1 134.42(10)
B4 B5 B6 C1 33.60(9)
C1 B5 B6 C2 -35.61(8)
B10 B5 B6 C2 61.20(11)
B11 B5 B6 C2 98.82(10)
B4 B5 B6 C2 -2.01(12)
C1 B5 B6 B11 -134.42(10)
B10 B5 B6 B11 -37.62(9)
B4 B5 B6 B11 -100.82(10)
C1 B5 B6 B7 -96.53(10)
B10 B5 B6 B7 0.27(13)
B11 B5 B6 B7 37.89(9)
B4 B5 B6 B7 -62.93(12)
C1 C2 B7 B8 104.16(10)
B6 C2 B7 B8 142.14(10)
B3 C2 B7 B8 36.82(9)
Si C2 B7 B8 -118.79(12)
C1 C2 B7 B6 -37.98(9)
B8 C2 B7 B6 -142.14(10)
B3 C2 B7 B6 -105.32(10)
Si C2 B7 B6 99.07(11)
C1 C2 B7 B12 64.19(11)
B8 C2 B7 B12 -39.97(9)
B6 C2 B7 B12 102.17(10)
B3 C2 B7 B12 -3.15(12)
Si C2 B7 B12 -158.76(9)
C1 C2 B7 B11 1.55(12)
B8 C2 B7 B11 -102.61(10)
B6 C2 B7 B11 39.52(9)
B3 C2 B7 B11 -65.80(12)
Si C2 B7 B11 138.59(10)
C1 B6 B7 C2 34.97(8)
B11 B6 B7 C2 134.44(10)
B5 B6 B7 C2 96.50(10)
C1 B6 B7 B8 1.59(12)
C2 B6 B7 B8 -33.38(9)
B11 B6 B7 B8 101.06(10)
B5 B6 B7 B8 63.12(12)
C1 B6 B7 B12 -61.94(11)
C2 B6 B7 B12 -96.91(10)
B11 B6 B7 B12 37.53(9)
B5 B6 B7 B12 -0.41(13)
C1 B6 B7 B11 -99.48(10)
C2 B6 B7 B11 -134.44(10)
B5 B6 B7 B11 -37.94(9)
C1 C2 B8 B7 -103.47(10)
B6 C2 B8 B7 -36.63(9)
B3 C2 B8 B7 -141.97(9)
Si C2 B8 B7 123.93(11)
C1 C2 B8 B3 38.50(9)
B7 C2 B8 B3 141.97(9)
B6 C2 B8 B3 105.34(10)
Si C2 B8 B3 -94.10(10)
C1 C2 B8 B12 -63.51(11)
B7 C2 B8 B12 39.96(9)
B6 C2 B8 B12 3.33(12)
B3 C2 B8 B12 -102.01(10)
Si C2 B8 B12 163.89(8)
C1 C2 B8 B9 -0.95(12)
B7 C2 B8 B9 102.52(10)
B6 C2 B8 B9 65.89(12)
B3 C2 B8 B9 -39.45(9)
Si C2 B8 B9 -133.55(9)
B6 B7 B8 C2 33.82(9)
B12 B7 B8 C2 134.20(10)
B11 B7 B8 C2 96.73(10)
C2 B7 B8 B3 -34.11(9)
B6 B7 B8 B3 -0.28(13)
B12 B7 B8 B3 100.10(10)
B11 B7 B8 B3 62.62(12)
C2 B7 B8 B12 -134.20(10)
B6 B7 B8 B12 -100.38(10)
B11 B7 B8 B12 -37.48(9)
C2 B7 B8 B9 -96.76(10)
B6 B7 B8 B9 -62.93(12)
B12 B7 B8 B9 37.45(9)
B11 B7 B8 B9 -0.03(12)
C1 B3 B8 C2 -34.86(8)
B9 B3 B8 C2 -134.33(10)
B4 B3 B8 C2 -96.01(10)
C2 B3 B8 B7 33.73(9)
C1 B3 B8 B7 -1.13(12)
B9 B3 B8 B7 -100.60(11)
B4 B3 B8 B7 -62.28(12)
C2 B3 B8 B12 97.20(10)
C1 B3 B8 B12 62.34(11)
B9 B3 B8 B12 -37.13(9)
B4 B3 B8 B12 1.19(12)
C2 B3 B8 B9 134.33(10)
C1 B3 B8 B9 99.48(10)
B4 B3 B8 B9 38.32(9)
C2 B3 B9 B4 98.74(10)
C1 B3 B9 B4 39.30(8)
B8 B3 B9 B4 137.57(10)
C2 B3 B9 B8 -38.83(8)
C1 B3 B9 B8 -98.27(10)
B4 B3 B9 B8 -137.57(10)
C2 B3 B9 B10 61.42(11)
C1 B3 B9 B10 1.98(12)
B4 B3 B9 B10 -37.33(9)
B8 B3 B9 B10 100.25(10)
C2 B3 B9 B12 -1.82(12)
C1 B3 B9 B12 -61.26(11)
B4 B3 B9 B12 -100.56(10)
B8 B3 B9 B12 37.01(9)
C1 B4 B9 B3 -39.81(9)
B10 B4 B9 B3 -138.24(10)
B5 B4 B9 B3 -101.12(10)
C1 B4 B9 B8 -1.83(12)
B3 B4 B9 B8 37.98(9)
B10 B4 B9 B8 -100.26(11)
B5 B4 B9 B8 -63.14(12)
C1 B4 B9 B10 98.43(10)
B3 B4 B9 B10 138.24(10)
B5 B4 B9 B10 37.12(9)
C1 B4 B9 B12 61.24(11)
B3 B4 B9 B12 101.06(10)
B10 B4 B9 B12 -37.19(9)
B5 B4 B9 B12 -0.07(12)
C2 B8 B9 B3 39.71(9)
B7 B8 B9 B3 101.14(10)
B12 B8 B9 B3 138.49(10)
C2 B8 B9 B4 1.71(12)
B7 B8 B9 B4 63.15(12)
B3 B8 B9 B4 -37.99(9)
B12 B8 B9 B4 100.50(10)
C2 B8 B9 B10 -61.54(11)
B7 B8 B9 B10 -0.10(12)
B3 B8 B9 B10 -101.25(10)
B12 B8 B9 B10 37.24(9)
C2 B8 B9 B12 -98.78(10)
B7 B8 B9 B12 -37.35(9)
B3 B8 B9 B12 -138.49(10)
C1 B5 B10 B4 -39.29(8)
B6 B5 B10 B4 -100.85(10)
B11 B5 B10 B4 -138.04(10)
C1 B5 B10 B12 61.52(11)
B6 B5 B10 B12 -0.04(13)
B11 B5 B10 B12 -37.23(9)
B4 B5 B10 B12 100.81(10)
C1 B5 B10 B9 -2.13(12)
B6 B5 B10 B9 -63.68(12)
B11 B5 B10 B9 -100.87(10)
B4 B5 B10 B9 37.17(9)
C1 B5 B10 B11 98.75(9)
B6 B5 B10 B11 37.19(9)
B4 B5 B10 B11 138.04(10)
C1 B4 B10 B5 39.29(8)
B3 B4 B10 B5 101.53(10)
B9 B4 B10 B5 138.42(10)
C1 B4 B10 B12 -61.73(11)
B3 B4 B10 B12 0.50(12)
B9 B4 B10 B12 37.40(9)
B5 B4 B10 B12 -101.03(10)
C1 B4 B10 B9 -99.13(10)
B3 B4 B10 B9 -36.90(9)
B5 B4 B10 B9 -138.42(10)
C1 B4 B10 B11 1.79(12)
B3 B4 B10 B11 64.02(12)
B9 B4 B10 B11 100.92(10)
B5 B4 B10 B11 -37.51(9)
B3 B9 B10 B5 0.08(12)
B4 B9 B10 B5 -37.37(9)
B8 B9 B10 B5 63.65(11)
B12 B9 B10 B5 100.86(10)
B3 B9 B10 B4 37.46(9)
B8 B9 B10 B4 101.02(10)
B12 B9 B10 B4 138.23(10)
B3 B9 B10 B12 -100.78(10)
B4 B9 B10 B12 -138.23(10)
B8 B9 B10 B12 -37.22(9)
B3 B9 B10 B11 -63.37(12)
B4 B9 B10 B11 -100.83(10)
B8 B9 B10 B11 0.19(12)
B12 B9 B10 B11 37.41(9)
C1 B6 B11 B7 98.67(10)
C2 B6 B11 B7 38.87(9)
B5 B6 B11 B7 137.97(10)
C1 B6 B11 B5 -39.30(9)
C2 B6 B11 B5 -99.11(10)
B7 B6 B11 B5 -137.97(10)
C1 B6 B11 B12 61.33(11)
C2 B6 B11 B12 1.52(12)
B7 B6 B11 B12 -37.35(9)
B5 B6 B11 B12 100.63(10)
C1 B6 B11 B10 -1.83(12)
C2 B6 B11 B10 -61.63(11)
B7 B6 B11 B10 -100.50(10)
B5 B6 B11 B10 37.47(9)
C2 B7 B11 B6 -39.57(9)
B8 B7 B11 B6 -100.71(10)
B12 B7 B11 B6 -138.09(10)
C2 B7 B11 B5 -1.88(12)
B8 B7 B11 B5 -63.02(12)
B6 B7 B11 B5 37.69(9)
B12 B7 B11 B5 -100.40(10)
C2 B7 B11 B12 98.52(10)
B8 B7 B11 B12 37.38(9)
B6 B7 B11 B12 138.09(10)
C2 B7 B11 B10 61.29(11)
B8 B7 B11 B10 0.15(12)
B6 B7 B11 B10 100.86(10)
B12 B7 B11 B10 -37.23(9)
C1 B5 B11 B6 39.24(9)
B10 B5 B11 B6 137.92(10)
B4 B5 B11 B6 100.44(10)
C1 B5 B11 B7 1.53(12)
B6 B5 B11 B7 -37.71(9)
B10 B5 B11 B7 100.21(10)
B4 B5 B11 B7 62.73(12)
C1 B5 B11 B12 -61.65(11)
B6 B5 B11 B12 -100.89(10)
B10 B5 B11 B12 37.02(9)
B4 B5 B11 B12 -0.45(12)
C1 B5 B11 B10 -98.68(10)
B6 B5 B11 B10 -137.92(10)
B4 B5 B11 B10 -37.48(9)
B5 B10 B11 B6 -37.65(9)
B4 B10 B11 B6 0.02(13)
B12 B10 B11 B6 100.78(11)
B9 B10 B11 B6 63.35(12)
B5 B10 B11 B7 -101.20(10)
B4 B10 B11 B7 -63.53(12)
B12 B10 B11 B7 37.23(9)
B9 B10 B11 B7 -0.21(13)
B4 B10 B11 B5 37.67(9)
B12 B10 B11 B5 138.43(10)
B9 B10 B11 B5 100.99(10)
B5 B10 B11 B12 -138.43(10)
B4 B10 B11 B12 -100.76(10)
B9 B10 B11 B12 -37.44(9)
C2 B7 B12 B8 39.12(8)
B6 B7 B12 B8 101.25(10)
B11 B7 B12 B8 138.36(10)
C2 B7 B12 B10 -61.75(12)
B8 B7 B12 B10 -100.86(10)
B6 B7 B12 B10 0.38(13)
B11 B7 B12 B10 37.50(9)
C2 B7 B12 B11 -99.25(10)
B8 B7 B12 B11 -138.36(10)
B6 B7 B12 B11 -37.12(9)
C2 B7 B12 B9 1.80(12)
B8 B7 B12 B9 -37.32(9)
B6 B7 B12 B9 63.93(12)
B11 B7 B12 B9 101.05(10)
C2 B8 B12 B7 -39.32(8)
B3 B8 B12 B7 -101.65(10)
B9 B8 B12 B7 -138.30(9)
C2 B8 B12 B10 61.46(11)
B7 B8 B12 B10 100.78(10)
B3 B8 B12 B10 -0.87(13)
B9 B8 B12 B10 -37.52(9)
C2 B8 B12 B11 -2.15(12)
B7 B8 B12 B11 37.17(9)
B3 B8 B12 B11 -64.48(11)
B9 B8 B12 B11 -101.12(10)
C2 B8 B12 B9 98.97(9)
B7 B8 B12 B9 138.30(9)
B3 B8 B12 B9 36.64(9)
B5 B10 B12 B7 -0.21(13)
B4 B10 B12 B7 63.58(12)
B9 B10 B12 B7 100.85(10)
B11 B10 B12 B7 -37.39(9)
B5 B10 B12 B8 -63.56(12)
B4 B10 B12 B8 0.23(13)
B9 B10 B12 B8 37.50(9)
B11 B10 B12 B8 -100.73(10)
B5 B10 B12 B11 37.18(9)
B4 B10 B12 B11 100.97(10)
B9 B10 B12 B11 138.23(10)
B5 B10 B12 B9 -101.06(10)
B4 B10 B12 B9 -37.27(9)
B11 B10 B12 B9 -138.23(10)
B6 B11 B12 B7 37.54(9)
B5 B11 B12 B7 101.11(10)
B10 B11 B12 B7 138.14(10)
B6 B11 B12 B8 0.38(12)
B7 B11 B12 B8 -37.17(9)
B5 B11 B12 B8 63.94(12)
B10 B11 B12 B8 100.97(10)
B6 B11 B12 B10 -100.59(10)
B7 B11 B12 B10 -138.14(10)
B5 B11 B12 B10 -37.02(9)
B6 B11 B12 B9 -63.15(12)
B7 B11 B12 B9 -100.70(10)
B5 B11 B12 B9 0.41(12)
B10 B11 B12 B9 37.44(9)
B3 B9 B12 B7 0.03(13)
B4 B9 B12 B7 -63.60(12)
B8 B9 B12 B7 37.25(9)
B10 B9 B12 B7 -100.85(10)
B3 B9 B12 B8 -37.22(9)
B4 B9 B12 B8 -100.85(10)
B10 B9 B12 B8 -138.10(10)
B3 B9 B12 B10 100.88(10)
B4 B9 B12 B10 37.25(9)
B8 B9 B12 B10 138.10(10)
B3 B9 B12 B11 63.41(12)
B4 B9 B12 B11 -0.22(12)
B8 B9 B12 B11 100.63(10)
B10 B9 B12 B11 -37.46(9)
